data_4132344
loop_
_publ_author_name
'Williams, Derek E.'
'Martin, Corey R.'
'Dolgopolova, Ekaterina A.'
'Swifton, Anton'
'Godfrey, Danielle C.'
'Ejegbavwo, Otega A.'
'Pellechia, Perry J.'
'Smith, Mark D.'
'Shustova, Natalia B.'

_publ_section_title
;
 Flipping the Switch: Fast Photoisomerization in a Confined Environment.
;
_journal_issue 24
_journal_name_full 'Journal of the American Chemical Society'
_journal_page_first 7611
_journal_page_last 7622
_journal_paper_doi 10.1021/jacs.8b02994
_journal_volume 140
_journal_year 2018
_chemical_formula_moiety 'C38 H32 Br2 N4 O6'
_chemical_formula_sum 'C38 H32 Br2 N4 O6'
_chemical_formula_weight 800.49
_space_group_crystal_system monoclinic
_space_group_IT_number 14
_space_group_name_Hall '-P 2ybc'
_space_group_name_H-M_alt 'P 1 21/c 1'
_atom_sites_solution_hydrogens geom
_atom_sites_solution_primary direct
_audit_creation_date 2016-07-06
_audit_creation_method
;
Olex2 1.2
(compiled 2016.02.19 svn.r3266 for OlexSys, GUI svn.r5155)
;
_cell_angle_alpha 90
_cell_angle_beta 105.835(2)
_cell_angle_gamma 90
_cell_formula_units_Z 4
_cell_length_a 12.9265(8)
_cell_length_b 27.1065(17)
_cell_length_c 11.5966(6)
_cell_measurement_reflns_used 9985
_cell_measurement_temperature 100(2)
_cell_measurement_theta_max 27.68
_cell_measurement_theta_min 2.36
_cell_volume 3909.2(4)
_computing_cell_refinement 'SAINT v8.34A (Bruker, 2013)'
_computing_data_collection 'Bruker APEXII v2014.9-0 (Bruker, 2014)'
_computing_data_reduction 'SAINT v8.34A (Bruker, 2013)'
_computing_molecular_graphics 'Olex2 (Dolomanov et al., 2009)'
_computing_publication_material 'Olex2 (Dolomanov et al., 2009)'
_computing_structure_refinement 'XL (Sheldrick, 2008)'
_computing_structure_solution 'ShelXT (Sheldrick, 2015)'
_diffrn_ambient_temperature 100(2)
_diffrn_detector 'Bruker PHOTON-100 area detector'
_diffrn_detector_area_resol_mean 10.4
_diffrn_detector_type 'CMOS area detector'
_diffrn_measured_fraction_theta_full 0.996
_diffrn_measured_fraction_theta_max 0.996
_diffrn_measurement_device 'three-circle diffractometer'
_diffrn_measurement_device_type 'Bruker D8 Quest'
_diffrn_measurement_method '\w and \f scans'
_diffrn_radiation_monochromator 'mirror optics'
_diffrn_radiation_probe x-ray
_diffrn_radiation_type MoK\a
_diffrn_radiation_wavelength 0.71073
_diffrn_reflns_av_R_equivalents 0.0561
_diffrn_reflns_av_unetI/netI 0.0212
_diffrn_reflns_Laue_measured_fraction_full 0.996
_diffrn_reflns_Laue_measured_fraction_max 0.996
_diffrn_reflns_limit_h_max 16
_diffrn_reflns_limit_h_min -16
_diffrn_reflns_limit_k_max 35
_diffrn_reflns_limit_k_min -35
_diffrn_reflns_limit_l_max 15
_diffrn_reflns_limit_l_min -14
_diffrn_reflns_number 190319
_diffrn_reflns_point_group_measured_fraction_full 0.996
_diffrn_reflns_point_group_measured_fraction_max 0.996
_diffrn_reflns_theta_full 27.819
_diffrn_reflns_theta_max 27.819
_diffrn_reflns_theta_min 2.223
_diffrn_source 'microfocus sealed X-ray tube'
_diffrn_source_type 'Incoatec I\ms'
_diffrn_standards_number 0
_exptl_absorpt_coefficient_mu 2.121
_exptl_absorpt_correction_T_max 0.2619
_exptl_absorpt_correction_T_min 0.1863
_exptl_absorpt_correction_type multi-scan
_exptl_absorpt_process_details
;
SADABS-2014/4 (Bruker,2014/4) was used for absorption correction.
wR2(int) was 0.0987 before and 0.0619 after correction.
The Ratio of minimum to maximum transmission is 0.7113.
The \l/2 correction factor is Not present.
;
_exptl_crystal_colour colorless
_exptl_crystal_density_diffrn 1.360
_exptl_crystal_description block
_exptl_crystal_F_000 1624
_exptl_crystal_size_max 0.46
_exptl_crystal_size_mid 0.4
_exptl_crystal_size_min 0.34
_refine_diff_density_max 1.181
_refine_diff_density_min -1.404
_refine_diff_density_rms 0.073
_refine_ls_extinction_method none
_refine_ls_goodness_of_fit_ref 1.032
_refine_ls_hydrogen_treatment constr
_refine_ls_matrix_type full
_refine_ls_number_parameters 457
_refine_ls_number_reflns 9241
_refine_ls_number_restraints 0
_refine_ls_restrained_S_all 1.032
_refine_ls_R_factor_all 0.0538
_refine_ls_R_factor_gt 0.0432
_refine_ls_shift/su_max 0.002
_refine_ls_shift/su_mean 0.000
_refine_ls_structure_factor_coef Fsqd
_refine_ls_weighting_details 'w=1/[\s^2^(Fo^2^)+(0.0477P)^2^+6.5608P] where P=(Fo^2^+2Fc^2^)/3'
_refine_ls_weighting_scheme calc
_refine_ls_wR_factor_gt 0.1072
_refine_ls_wR_factor_ref 0.1123
_reflns_Friedel_coverage 0.000
_reflns_number_gt 7781
_reflns_number_total 9241
_reflns_threshold_expression 'I > 2\s(I)'
_cod_data_source_file ja8b02994_si_004.cif
_cod_data_source_block dew3_10_spiro6_sq
_cod_database_code 4132344
_shelx_space_group_comment
;
The symmetry employed for this shelxl refinement is uniquely defined
by the following loop, which should always be used as a source of
symmetry information in preference to the above space-group names.
They are only intended as comments.
;
_shelx_estimated_absorpt_t_max 0.532
_shelx_estimated_absorpt_t_min 0.442
_olex2_refinement_description
;
1. Fixed Uiso
 At 1.2 times of:
  All C(H) groups
 At 1.5 times of:
  All C(H,H,H) groups
2.a Aromatic/amide H refined with riding coordinates:
 C2(H2), C3(H3), C12(H12), C13(H13), C16(H16), C17(H17), C19(H19), C21(H21),
 C22(H22), C31(H31), C32(H32), C35(H35), C36(H36), C38(H38)
2.b Idealised Me refined as rotating group:
 C7(H7A,H7B,H7C), C9(H9A,H9B,H9C), C10(H10A,H10B,H10C), C26(H26A,H26B,H26C),
 C28(H28A,H28B,H28C), C29(H29A,H29B,H29C)
;
_shelx_shelxl_version_number 2014/7
_olex2_submission_special_instructions 'No special instructions were received'

loop_
_space_group_symop_operation_xyz
'x, y, z'
'-x, y+1/2, -z+1/2'
'-x, -y, -z'
'x, -y-1/2, z-1/2'

loop_
_atom_site_label
_atom_site_type_symbol
_atom_site_fract_x
_atom_site_fract_y
_atom_site_fract_z
_atom_site_U_iso_or_equiv
_atom_site_adp_type
_atom_site_occupancy
_atom_site_site_symmetry_order
_atom_site_calc_flag
_atom_site_refinement_flags_posn
Br1 Br 0.56773(2) 0.14058(2) 0.42258(2) 0.03101(8) Uani 1 1 d .
Br2 Br 1.31019(2) 0.34949(2) 0.66919(4) 0.05294(11) Uani 1 1 d .
O1 O 0.94136(15) 0.40853(7) 0.38866(16) 0.0294(4) Uani 1 1 d .
O2 O 0.5391(2) 0.54213(9) 0.2189(2) 0.0529(6) Uani 1 1 d .
O3 O 0.5862(3) 0.53957(14) 0.0578(3) 0.0906(12) Uani 1 1 d .
O4 O 0.61602(15) 0.33936(7) 0.40764(16) 0.0289(4) Uani 1 1 d .
O5 O 0.2933(3) 0.50492(12) 0.1663(3) 0.0707(8) Uani 1 1 d .
O6 O 0.3026(2) 0.51891(9) 0.3517(2) 0.0523(6) Uani 1 1 d .
N1 N 0.95461(17) 0.32492(8) 0.3393(2) 0.0257(4) Uani 1 1 d .
N2 N 0.5969(2) 0.52736(10) 0.1594(3) 0.0438(6) Uani 1 1 d .
N3 N 0.75427(17) 0.30593(9) 0.56034(19) 0.0282(5) Uani 1 1 d .
N4 N 0.3285(2) 0.49568(11) 0.2732(3) 0.0469(7) Uani 1 1 d .
C1 C 0.9741(2) 0.27164(10) 0.5233(2) 0.0286(5) Uani 1 1 d .
C2 C 1.0456(2) 0.26012(12) 0.6342(3) 0.0384(7) Uani 1 1 d .
H2 H 1.0258 0.2354 0.6823 0.046 Uiso 1 1 calc R
C3 C 1.1442(2) 0.28340(13) 0.6764(3) 0.0436(8) Uani 1 1 d .
H3 H 1.1919 0.2743 0.7513 0.052 Uiso 1 1 calc R
C4 C 1.1719(2) 0.32032(11) 0.6070(3) 0.0371(7) Uani 1 1 d .
C5 C 1.1039(2) 0.33394(10) 0.4986(3) 0.0293(6) Uani 1 1 d .
C6 C 1.00610(19) 0.30821(10) 0.4551(2) 0.0246(5) Uani 1 1 d .
C7 C 0.8436(2) 0.31331(10) 0.2764(2) 0.0268(5) Uani 1 1 d .
H7A H 0.8339 0.2774 0.2723 0.040 Uiso 1 1 calc GR
H7B H 0.8266 0.3269 0.1950 0.040 Uiso 1 1 calc GR
H7C H 0.7955 0.3278 0.3194 0.040 Uiso 1 1 calc GR
C8 C 1.1140(2) 0.37180(10) 0.4060(3) 0.0309(6) Uani 1 1 d .
C9 C 1.1533(3) 0.42305(11) 0.4545(3) 0.0404(7) Uani 1 1 d .
H9A H 1.1161 0.4331 0.5139 0.061 Uiso 1 1 calc GR
H9B H 1.1380 0.4468 0.3883 0.061 Uiso 1 1 calc GR
H9C H 1.2310 0.4220 0.4922 0.061 Uiso 1 1 calc GR
C10 C 1.1902(2) 0.35115(12) 0.3360(3) 0.0406(7) Uani 1 1 d .
H10A H 1.2599 0.3433 0.3921 0.061 Uiso 1 1 calc GR
H10B H 1.2002 0.3759 0.2783 0.061 Uiso 1 1 calc GR
H10C H 1.1589 0.3212 0.2932 0.061 Uiso 1 1 calc GR
C11 C 0.9953(2) 0.37376(10) 0.3258(2) 0.0270(5) Uani 1 1 d .
C12 C 0.9795(2) 0.38828(10) 0.1986(3) 0.0322(6) Uani 1 1 d .
H12 H 1.0257 0.3745 0.1559 0.039 Uiso 1 1 calc R
C13 C 0.9031(2) 0.41981(10) 0.1417(2) 0.0317(6) Uani 1 1 d .
H13 H 0.8952 0.4273 0.0597 0.038 Uiso 1 1 calc R
C14 C 0.8320(2) 0.44284(9) 0.2036(2) 0.0282(5) Uani 1 1 d .
C15 C 0.8550(2) 0.43514(9) 0.3278(2) 0.0263(5) Uani 1 1 d .
C16 C 0.7922(2) 0.45647(10) 0.3951(2) 0.0304(6) Uani 1 1 d .
H16 H 0.8089 0.4510 0.4791 0.037 Uiso 1 1 calc R
C17 C 0.7055(2) 0.48562(10) 0.3383(3) 0.0312(6) Uani 1 1 d .
H17 H 0.6607 0.4998 0.3821 0.037 Uiso 1 1 calc R
C18 C 0.6853(2) 0.49370(10) 0.2160(3) 0.0327(6) Uani 1 1 d .
C19 C 0.7460(2) 0.47271(10) 0.1481(3) 0.0327(6) Uani 1 1 d .
H19 H 0.7290 0.4786 0.0643 0.039 Uiso 1 1 calc R
C20 C 0.8694(2) 0.24414(10) 0.4894(2) 0.0272(5) Uani 1 1 d .
C21 C 0.8678(2) 0.19653(10) 0.4439(2) 0.0299(6) Uani 1 1 d .
H21 H 0.9312 0.1839 0.4282 0.036 Uiso 1 1 calc R
C22 C 0.7774(2) 0.16699(10) 0.4210(2) 0.0284(5) Uani 1 1 d .
H22 H 0.7790 0.1344 0.3914 0.034 Uiso 1 1 calc R
C23 C 0.68373(19) 0.18582(10) 0.4418(2) 0.0252(5) Uani 1 1 d .
C24 C 0.67876(19) 0.23350(10) 0.4795(2) 0.0242(5) Uani 1 1 d .
C25 C 0.77394(19) 0.26191(10) 0.5087(2) 0.0250(5) Uani 1 1 d .
C26 C 0.8296(2) 0.34703(11) 0.5939(3) 0.0345(6) Uani 1 1 d .
H26A H 0.8975 0.3351 0.6470 0.052 Uiso 1 1 calc GR
H26B H 0.7990 0.3722 0.6356 0.052 Uiso 1 1 calc GR
H26C H 0.8428 0.3614 0.5216 0.052 Uiso 1 1 calc GR
C27 C 0.58941(19) 0.26267(10) 0.5110(2) 0.0248(5) Uani 1 1 d .
C28 C 0.5756(2) 0.24430(12) 0.6315(2) 0.0321(6) Uani 1 1 d .
H28A H 0.5530 0.2097 0.6238 0.048 Uiso 1 1 calc GR
H28B H 0.5209 0.2642 0.6539 0.048 Uiso 1 1 calc GR
H28C H 0.6442 0.2473 0.6934 0.048 Uiso 1 1 calc GR
C29 C 0.4802(2) 0.26247(11) 0.4172(2) 0.0300(6) Uani 1 1 d .
H29A H 0.4898 0.2711 0.3387 0.045 Uiso 1 1 calc GR
H29B H 0.4327 0.2867 0.4395 0.045 Uiso 1 1 calc GR
H29C H 0.4481 0.2295 0.4133 0.045 Uiso 1 1 calc GR
C30 C 0.6405(2) 0.31551(10) 0.5274(2) 0.0276(5) Uani 1 1 d .
C31 C 0.6080(2) 0.34732(11) 0.6170(2) 0.0316(6) Uani 1 1 d .
H31 H 0.6327 0.3386 0.6993 0.038 Uiso 1 1 calc R
C32 C 0.5466(2) 0.38704(12) 0.5877(2) 0.0340(6) Uani 1 1 d .
H32 H 0.5277 0.4054 0.6487 0.041 Uiso 1 1 calc R
C33 C 0.5078(2) 0.40286(10) 0.4643(2) 0.0302(6) Uani 1 1 d .
C34 C 0.5458(2) 0.37734(10) 0.3781(2) 0.0276(5) Uani 1 1 d .
C35 C 0.5142(2) 0.39183(11) 0.2584(2) 0.0339(6) Uani 1 1 d .
H35 H 0.5421 0.3753 0.2011 0.041 Uiso 1 1 calc R
C36 C 0.4419(3) 0.43035(12) 0.2228(3) 0.0387(7) Uani 1 1 d .
H36 H 0.4181 0.4398 0.1409 0.046 Uiso 1 1 calc R
C37 C 0.4048(2) 0.45504(11) 0.3093(3) 0.0366(6) Uani 1 1 d .
C38 C 0.4385(2) 0.44193(11) 0.4284(3) 0.0350(6) Uani 1 1 d .
H38 H 0.4138 0.4599 0.4860 0.042 Uiso 1 1 calc R

loop_
_atom_site_aniso_label
_atom_site_aniso_U_11
_atom_site_aniso_U_22
_atom_site_aniso_U_33
_atom_site_aniso_U_23
_atom_site_aniso_U_13
_atom_site_aniso_U_12
Br1 0.02602(14) 0.03684(15) 0.02833(13) 0.00246(11) 0.00428(10) -0.01501(11)
Br2 0.02093(15) 0.0581(2) 0.0702(2) 0.00514(17) -0.00395(14) -0.01598(13)
O1 0.0302(10) 0.0327(10) 0.0273(9) -0.0036(8) 0.0113(8) 0.0065(8)
O2 0.0540(14) 0.0386(13) 0.0708(17) 0.0101(11) 0.0249(13) 0.0229(11)
O3 0.095(2) 0.116(3) 0.072(2) 0.055(2) 0.0421(18) 0.067(2)
O4 0.0317(10) 0.0363(10) 0.0217(9) -0.0010(7) 0.0124(7) -0.0021(8)
O5 0.076(2) 0.074(2) 0.0617(18) 0.0137(15) 0.0174(15) 0.0287(16)
O6 0.0553(15) 0.0377(12) 0.0699(17) -0.0094(12) 0.0271(13) 0.0001(11)
N1 0.0202(10) 0.0288(11) 0.0295(11) 0.0004(9) 0.0090(8) -0.0029(8)
N2 0.0504(16) 0.0313(13) 0.0549(17) 0.0123(12) 0.0232(14) 0.0110(12)
N3 0.0197(10) 0.0391(13) 0.0253(10) -0.0049(9) 0.0055(8) -0.0105(9)
N4 0.0445(16) 0.0445(16) 0.0542(17) 0.0022(13) 0.0178(14) -0.0049(12)
C1 0.0167(11) 0.0327(14) 0.0344(14) 0.0035(11) 0.0037(10) -0.0042(10)
C2 0.0246(13) 0.0410(16) 0.0429(16) 0.0107(13) -0.0020(12) -0.0078(12)
C3 0.0227(14) 0.0495(18) 0.0487(18) 0.0114(15) -0.0072(12) -0.0066(13)
C4 0.0142(12) 0.0407(16) 0.0519(18) 0.0004(13) 0.0011(11) -0.0088(11)
C5 0.0172(11) 0.0283(13) 0.0440(15) -0.0021(11) 0.0111(11) -0.0038(10)
C6 0.0154(11) 0.0280(12) 0.0308(13) -0.0006(10) 0.0067(9) -0.0013(9)
C7 0.0223(12) 0.0330(13) 0.0254(12) -0.0022(10) 0.0069(10) -0.0003(10)
C8 0.0245(13) 0.0288(13) 0.0427(15) -0.0014(11) 0.0150(12) -0.0030(10)
C9 0.0336(15) 0.0313(15) 0.0571(19) -0.0021(14) 0.0139(14) -0.0057(12)
C10 0.0280(15) 0.0383(16) 0.063(2) -0.0045(14) 0.0244(14) -0.0030(12)
C11 0.0259(13) 0.0259(12) 0.0330(13) -0.0029(10) 0.0145(11) 0.0013(10)
C12 0.0385(15) 0.0288(14) 0.0358(14) -0.0034(11) 0.0211(12) -0.0007(11)
C13 0.0422(16) 0.0289(13) 0.0281(13) -0.0028(11) 0.0167(12) -0.0021(11)
C14 0.0356(14) 0.0218(12) 0.0296(13) -0.0018(10) 0.0130(11) -0.0022(10)
C15 0.0292(13) 0.0217(12) 0.0292(13) -0.0039(10) 0.0101(10) 0.0005(10)
C16 0.0364(15) 0.0295(13) 0.0269(13) -0.0052(10) 0.0113(11) 0.0032(11)
C17 0.0369(15) 0.0223(12) 0.0373(14) -0.0056(11) 0.0147(12) 0.0050(11)
C18 0.0343(15) 0.0232(13) 0.0417(15) 0.0032(11) 0.0120(12) 0.0044(11)
C19 0.0387(15) 0.0288(14) 0.0322(14) 0.0017(11) 0.0125(12) -0.0010(11)
C20 0.0188(11) 0.0360(14) 0.0248(12) 0.0056(10) 0.0028(9) -0.0065(10)
C21 0.0204(12) 0.0363(14) 0.0310(13) 0.0040(11) 0.0036(10) -0.0009(10)
C22 0.0254(13) 0.0326(14) 0.0248(12) 0.0013(10) 0.0030(10) -0.0053(10)
C23 0.0189(11) 0.0358(14) 0.0180(11) 0.0027(10) 0.0001(9) -0.0108(10)
C24 0.0169(11) 0.0386(14) 0.0163(11) 0.0014(10) 0.0032(8) -0.0088(10)
C25 0.0202(11) 0.0341(14) 0.0196(11) 0.0016(10) 0.0036(9) -0.0074(10)
C26 0.0298(14) 0.0405(16) 0.0361(15) -0.0104(12) 0.0138(12) -0.0162(12)
C27 0.0175(11) 0.0373(14) 0.0193(11) -0.0007(10) 0.0046(9) -0.0082(10)
C28 0.0254(13) 0.0500(17) 0.0221(12) 0.0041(11) 0.0085(10) -0.0065(12)
C29 0.0206(12) 0.0408(15) 0.0261(13) 0.0002(11) 0.0020(10) -0.0045(11)
C30 0.0254(13) 0.0387(15) 0.0209(11) -0.0019(10) 0.0100(10) -0.0091(11)
C31 0.0272(13) 0.0482(17) 0.0216(12) -0.0066(11) 0.0104(10) -0.0113(12)
C32 0.0307(14) 0.0467(17) 0.0296(13) -0.0142(12) 0.0166(11) -0.0158(12)
C33 0.0271(13) 0.0332(14) 0.0340(14) -0.0078(11) 0.0146(11) -0.0120(11)
C34 0.0265(13) 0.0320(13) 0.0261(12) -0.0023(10) 0.0100(10) -0.0092(11)
C35 0.0400(16) 0.0358(15) 0.0283(13) -0.0024(11) 0.0137(12) -0.0032(12)
C36 0.0438(17) 0.0400(16) 0.0318(14) 0.0026(12) 0.0093(13) -0.0036(13)
C37 0.0328(15) 0.0322(15) 0.0477(17) -0.0041(13) 0.0160(13) -0.0057(12)
C38 0.0329(14) 0.0371(15) 0.0400(15) -0.0109(12) 0.0183(12) -0.0133(12)

loop_
_atom_type_symbol
_atom_type_description
_atom_type_scat_dispersion_real
_atom_type_scat_dispersion_imag
_atom_type_scat_source
C C 0.0033 0.0016 'International Tables Vol C Tables 4.2.6.8 and 6.1.1.4'
H H 0.0000 0.0000 'International Tables Vol C Tables 4.2.6.8 and 6.1.1.4'
Br Br -0.2901 2.4595 'International Tables Vol C Tables 4.2.6.8 and 6.1.1.4'
N N 0.0061 0.0033 'International Tables Vol C Tables 4.2.6.8 and 6.1.1.4'
O O 0.0106 0.0060 'International Tables Vol C Tables 4.2.6.8 and 6.1.1.4'

loop_
_geom_angle_atom_site_label_1
_geom_angle_atom_site_label_2
_geom_angle_atom_site_label_3
_geom_angle
C15 O1 C11 121.0(2)
C34 O4 C30 121.7(2)
C6 N1 C7 123.8(2)
C6 N1 C11 107.9(2)
C11 N1 C7 118.7(2)
O2 N2 C18 118.3(3)
O3 N2 O2 123.1(3)
O3 N2 C18 118.6(3)
C25 N3 C26 125.7(2)
C25 N3 C30 109.5(2)
C30 N3 C26 119.5(2)
O5 N4 O6 123.0(3)
O5 N4 C37 118.7(3)
O6 N4 C37 118.3(3)
C2 C1 C6 117.0(2)
C2 C1 C20 116.9(2)
C6 C1 C20 126.0(2)
C1 C2 H2 118.8
C3 C2 C1 122.4(3)
C3 C2 H2 118.8
C2 C3 H3 120.6
C2 C3 C4 118.7(3)
C4 C3 H3 120.6
C3 C4 Br2 116.2(2)
C5 C4 Br2 122.3(2)
C5 C4 C3 121.4(2)
C4 C5 C6 118.8(3)
C4 C5 C8 132.2(2)
C6 C5 C8 108.9(2)
N1 C6 C5 109.1(2)
C1 C6 N1 129.4(2)
C1 C6 C5 121.5(2)
N1 C7 H7A 109.5
N1 C7 H7B 109.5
N1 C7 H7C 109.5
H7A C7 H7B 109.5
H7A C7 H7C 109.5
H7B C7 H7C 109.5
C5 C8 C9 116.0(3)
C5 C8 C10 108.5(2)
C5 C8 C11 100.6(2)
C9 C8 C10 109.1(2)
C9 C8 C11 111.1(2)
C10 C8 C11 111.3(2)
C8 C9 H9A 109.5
C8 C9 H9B 109.5
C8 C9 H9C 109.5
H9A C9 H9B 109.5
H9A C9 H9C 109.5
H9B C9 H9C 109.5
C8 C10 H10A 109.5
C8 C10 H10B 109.5
C8 C10 H10C 109.5
H10A C10 H10B 109.5
H10A C10 H10C 109.5
H10B C10 H10C 109.5
O1 C11 C8 104.3(2)
O1 C11 C12 111.4(2)
N1 C11 O1 107.2(2)
N1 C11 C8 103.3(2)
N1 C11 C12 113.2(2)
C12 C11 C8 116.5(2)
C11 C12 H12 118.6
C13 C12 C11 122.9(2)
C13 C12 H12 118.6
C12 C13 H13 119.6
C12 C13 C14 120.8(3)
C14 C13 H13 119.6
C15 C14 C13 117.2(2)
C19 C14 C13 123.9(3)
C19 C14 C15 118.9(2)
O1 C15 C14 121.9(2)
O1 C15 C16 116.8(2)
C16 C15 C14 121.3(2)
C15 C16 H16 120.4
C17 C16 C15 119.3(3)
C17 C16 H16 120.4
C16 C17 H17 120.6
C16 C17 C18 118.7(3)
C18 C17 H17 120.6
C17 C18 N2 117.5(3)
C19 C18 N2 119.8(3)
C19 C18 C17 122.8(3)
C14 C19 H19 120.5
C18 C19 C14 119.1(3)
C18 C19 H19 120.5
C21 C20 C1 118.6(2)
C21 C20 C25 117.2(2)
C25 C20 C1 124.0(2)
C20 C21 H21 118.8
C22 C21 C20 122.3(3)
C22 C21 H21 118.8
C21 C22 H22 120.6
C21 C22 C23 118.9(3)
C23 C22 H22 120.6
C22 C23 Br1 115.9(2)
C24 C23 Br1 122.76(19)
C24 C23 C22 121.2(2)
C23 C24 C25 118.5(2)
C23 C24 C27 132.0(2)
C25 C24 C27 109.1(2)
N3 C25 C20 129.6(2)
N3 C25 C24 108.8(2)
C20 C25 C24 121.5(2)
N3 C26 H26A 109.5
N3 C26 H26B 109.5
N3 C26 H26C 109.5
H26A C26 H26B 109.5
H26A C26 H26C 109.5
H26B C26 H26C 109.5
C24 C27 C28 109.5(2)
C24 C27 C29 116.1(2)
C24 C27 C30 100.43(19)
C28 C27 C30 109.6(2)
C29 C27 C28 109.4(2)
C29 C27 C30 111.5(2)
C27 C28 H28A 109.5
C27 C28 H28B 109.5
C27 C28 H28C 109.5
H28A C28 H28B 109.5
H28A C28 H28C 109.5
H28B C28 H28C 109.5
C27 C29 H29A 109.5
C27 C29 H29B 109.5
C27 C29 H29C 109.5
H29A C29 H29B 109.5
H29A C29 H29C 109.5
H29B C29 H29C 109.5
O4 C30 C27 108.02(19)
O4 C30 C31 111.7(2)
N3 C30 O4 105.61(19)
N3 C30 C27 103.5(2)
N3 C30 C31 112.3(2)
C31 C30 C27 114.9(2)
C30 C31 H31 118.2
C32 C31 C30 123.5(3)
C32 C31 H31 118.2
C31 C32 H32 119.5
C31 C32 C33 121.0(3)
C33 C32 H32 119.5
C34 C33 C32 117.6(3)
C38 C33 C32 123.3(3)
C38 C33 C34 119.1(3)
O4 C34 C33 122.2(2)
O4 C34 C35 117.4(2)
C35 C34 C33 120.3(3)
C34 C35 H35 120.0
C36 C35 C34 119.9(3)
C36 C35 H35 120.0
C35 C36 H36 120.5
C35 C36 C37 118.9(3)
C37 C36 H36 120.5
C36 C37 N4 119.5(3)
C38 C37 N4 119.1(3)
C38 C37 C36 121.3(3)
C33 C38 H38 119.9
C37 C38 C33 120.3(3)
C37 C38 H38 119.9

loop_
_geom_bond_atom_site_label_1
_geom_bond_atom_site_label_2
_geom_bond_distance
Br1 C23 1.902(2)
Br2 C4 1.907(3)
O1 C11 1.477(3)
O1 C15 1.354(3)
O2 N2 1.214(4)
O3 N2 1.196(4)
O4 C30 1.485(3)
O4 C34 1.354(3)
O5 N4 1.224(4)
O6 N4 1.227(4)
N1 C6 1.401(3)
N1 C7 1.456(3)
N1 C11 1.449(3)
N2 C18 1.469(4)
N3 C25 1.390(4)
N3 C26 1.460(3)
N3 C30 1.438(3)
N4 C37 1.461(4)
C1 C2 1.398(4)
C1 C6 1.399(4)
C1 C20 1.500(3)
C2 H2 0.9500
C2 C3 1.387(4)
C3 H3 0.9500
C3 C4 1.392(4)
C4 C5 1.373(4)
C5 C6 1.411(3)
C5 C8 1.517(4)
C7 H7A 0.9800
C7 H7B 0.9800
C7 H7C 0.9800
C8 C9 1.532(4)
C8 C10 1.542(4)
C8 C11 1.563(4)
C9 H9A 0.9800
C9 H9B 0.9800
C9 H9C 0.9800
C10 H10A 0.9800
C10 H10B 0.9800
C10 H10C 0.9800
C11 C12 1.485(4)
C12 H12 0.9500
C12 C13 1.336(4)
C13 H13 0.9500
C13 C14 1.453(4)
C14 C15 1.404(4)
C14 C19 1.384(4)
C15 C16 1.396(4)
C16 H16 0.9500
C16 C17 1.383(4)
C17 H17 0.9500
C17 C18 1.387(4)
C18 C19 1.377(4)
C19 H19 0.9500
C20 C21 1.392(4)
C20 C25 1.399(4)
C21 H21 0.9500
C21 C22 1.382(4)
C22 H22 0.9500
C22 C23 1.395(4)
C23 C24 1.371(4)
C24 C25 1.412(3)
C24 C27 1.524(4)
C26 H26A 0.9800
C26 H26B 0.9800
C26 H26C 0.9800
C27 C28 1.539(3)
C27 C29 1.529(3)
C27 C30 1.567(4)
C28 H28A 0.9800
C28 H28B 0.9800
C28 H28C 0.9800
C29 H29A 0.9800
C29 H29B 0.9800
C29 H29C 0.9800
C30 C31 1.496(4)
C31 H31 0.9500
C31 C32 1.326(4)
C32 H32 0.9500
C32 C33 1.446(4)
C33 C34 1.409(4)
C33 C38 1.377(4)
C34 C35 1.393(4)
C35 H35 0.9500
C35 C36 1.387(4)
C36 H36 0.9500
C36 C37 1.395(4)
C37 C38 1.376(4)
C38 H38 0.9500

loop_
_geom_torsion_atom_site_label_1
_geom_torsion_atom_site_label_2
_geom_torsion_atom_site_label_3
_geom_torsion_atom_site_label_4
_geom_torsion
Br1 C23 C24 C25 170.40(18)
Br1 C23 C24 C27 -1.7(4)
Br2 C4 C5 C6 175.7(2)
Br2 C4 C5 C8 -0.7(5)
O1 C11 C12 C13 -17.2(4)
O1 C15 C16 C17 177.5(2)
O2 N2 C18 C17 -7.7(4)
O2 N2 C18 C19 174.0(3)
O3 N2 C18 C17 171.0(4)
O3 N2 C18 C19 -7.2(5)
O4 C30 C31 C32 12.2(4)
O4 C34 C35 C36 179.6(3)
O5 N4 C37 C36 5.0(5)
O5 N4 C37 C38 -175.1(3)
O6 N4 C37 C36 -175.2(3)
O6 N4 C37 C38 4.7(4)
N1 C11 C12 C13 103.7(3)
N2 C18 C19 C14 177.1(3)
N3 C30 C31 C32 130.6(3)
N4 C37 C38 C33 178.1(3)
C1 C2 C3 C4 1.4(5)
C1 C20 C21 C22 173.9(2)
C1 C20 C25 N3 -0.2(4)
C1 C20 C25 C24 -177.3(2)
C2 C1 C6 N1 175.7(3)
C2 C1 C6 C5 -2.9(4)
C2 C1 C20 C21 -79.8(3)
C2 C1 C20 C25 95.2(3)
C2 C3 C4 Br2 -178.5(3)
C2 C3 C4 C5 0.1(5)
C3 C4 C5 C6 -2.9(5)
C3 C4 C5 C8 -179.3(3)
C4 C5 C6 N1 -174.5(3)
C4 C5 C6 C1 4.3(4)
C4 C5 C8 C9 -47.3(4)
C4 C5 C8 C10 75.9(4)
C4 C5 C8 C11 -167.2(3)
C5 C8 C11 O1 83.6(2)
C5 C8 C11 N1 -28.4(2)
C5 C8 C11 C12 -153.2(2)
C6 N1 C11 O1 -77.8(2)
C6 N1 C11 C8 32.1(2)
C6 N1 C11 C12 159.0(2)
C6 C1 C2 C3 0.0(5)
C6 C1 C20 C21 101.1(3)
C6 C1 C20 C25 -83.8(4)
C6 C5 C8 C9 136.1(3)
C6 C5 C8 C10 -100.8(3)
C6 C5 C8 C11 16.1(3)
C7 N1 C6 C1 13.3(4)
C7 N1 C6 C5 -168.0(2)
C7 N1 C11 O1 69.8(3)
C7 N1 C11 C8 179.6(2)
C7 N1 C11 C12 -53.5(3)
C8 C5 C6 N1 2.7(3)
C8 C5 C6 C1 -178.5(2)
C8 C11 C12 C13 -136.7(3)
C9 C8 C11 O1 -39.8(3)
C9 C8 C11 N1 -151.7(2)
C9 C8 C11 C12 83.5(3)
C10 C8 C11 O1 -161.6(2)
C10 C8 C11 N1 86.5(3)
C10 C8 C11 C12 -38.3(3)
C11 O1 C15 C14 -19.5(4)
C11 O1 C15 C16 163.2(2)
C11 N1 C6 C1 158.7(3)
C11 N1 C6 C5 -22.6(3)
C11 C12 C13 C14 1.6(4)
C12 C13 C14 C15 7.3(4)
C12 C13 C14 C19 -174.7(3)
C13 C14 C15 O1 1.7(4)
C13 C14 C15 C16 178.9(2)
C13 C14 C19 C18 -178.4(3)
C14 C15 C16 C17 0.2(4)
C15 O1 C11 N1 -98.4(3)
C15 O1 C11 C8 152.5(2)
C15 O1 C11 C12 26.0(3)
C15 C14 C19 C18 -0.4(4)
C15 C16 C17 C18 -1.5(4)
C16 C17 C18 N2 -176.2(3)
C16 C17 C18 C19 2.0(4)
C17 C18 C19 C14 -1.0(4)
C19 C14 C15 O1 -176.4(2)
C19 C14 C15 C16 0.8(4)
C20 C1 C2 C3 -179.1(3)
C20 C1 C6 N1 -5.3(5)
C20 C1 C6 C5 176.1(3)
C20 C21 C22 C23 1.2(4)
C21 C20 C25 N3 175.0(2)
C21 C20 C25 C24 -2.2(4)
C21 C22 C23 Br1 -174.13(19)
C21 C22 C23 C24 2.9(4)
C22 C23 C24 C25 -6.4(4)
C22 C23 C24 C27 -178.5(2)
C23 C24 C25 N3 -171.6(2)
C23 C24 C25 C20 6.1(4)
C23 C24 C27 C28 72.4(3)
C23 C24 C27 C29 -52.0(4)
C23 C24 C27 C30 -172.4(3)
C24 C27 C30 O4 85.6(2)
C24 C27 C30 N3 -26.1(2)
C24 C27 C30 C31 -149.0(2)
C25 N3 C30 O4 -83.6(2)
C25 N3 C30 C27 29.8(2)
C25 N3 C30 C31 154.5(2)
C25 C20 C21 C22 -1.5(4)
C25 C24 C27 C28 -100.3(2)
C25 C24 C27 C29 135.3(2)
C25 C24 C27 C30 15.0(2)
C26 N3 C25 C20 7.9(4)
C26 N3 C25 C24 -174.6(2)
C26 N3 C30 O4 72.0(3)
C26 N3 C30 C27 -174.5(2)
C26 N3 C30 C31 -49.9(3)
C27 C24 C25 N3 2.2(3)
C27 C24 C25 C20 179.9(2)
C27 C30 C31 C32 -111.3(3)
C28 C27 C30 O4 -159.3(2)
C28 C27 C30 N3 89.1(2)
C28 C27 C30 C31 -33.8(3)
C29 C27 C30 O4 -38.1(3)
C29 C27 C30 N3 -149.7(2)
C29 C27 C30 C31 87.4(3)
C30 O4 C34 C33 12.7(4)
C30 O4 C34 C35 -169.4(2)
C30 N3 C25 C20 161.7(3)
C30 N3 C25 C24 -20.9(3)
C30 C31 C32 C33 -1.1(4)
C31 C32 C33 C34 -5.7(4)
C31 C32 C33 C38 175.8(3)
C32 C33 C34 O4 -0.1(4)
C32 C33 C34 C35 -177.9(2)
C32 C33 C38 C37 -180.0(3)
C33 C34 C35 C36 -2.4(4)
C34 O4 C30 N3 -140.2(2)
C34 O4 C30 C27 109.5(2)
C34 O4 C30 C31 -17.8(3)
C34 C33 C38 C37 1.6(4)
C34 C35 C36 C37 2.1(4)
C35 C36 C37 N4 -180.0(3)
C35 C36 C37 C38 0.1(5)
C36 C37 C38 C33 -1.9(4)
C38 C33 C34 O4 178.4(2)
C38 C33 C34 C35 0.6(4)
